data_7215055
loop_
_publ_author_name
'Wang, Guoming'
'Ding, Zhigao'
'Li, Jinhua'
'Lv, Xiang'
'Zhang, Xiao'
'Zhao, Xiaomeng'
'Wang, Zonghua'
'Wang, Yingxia'
'Lin, Jianhua'

_publ_section_title
;
 Series of crystalline beryllium phosphates including new templates
 generated by in situ N-methylation transformation
;
_journal_issue 16
_journal_name_full CrystEngComm
_journal_page_first 3296
_journal_paper_doi 10.1039/c3ce42487a
_journal_volume 16
_journal_year 2014
_chemical_formula_sum 'C7 H14 Be N2 O8 P2'
_chemical_formula_weight 325.15
_chemical_name_systematic
; 
 ? 
;
_space_group_IT_number 61
_symmetry_cell_setting orthorhombic
_symmetry_space_group_name_Hall '-P 2ac 2ab'
_symmetry_space_group_name_H-M 'P b c a'
_atom_sites_solution_hydrogens geom
_atom_sites_solution_primary direct
_atom_sites_solution_secondary difmap
_audit_creation_method SHELXL-97
_cell_angle_alpha 90.00
_cell_angle_beta 90.00
_cell_angle_gamma 90.00
_cell_formula_units_Z 8
_cell_length_a 7.7297(5)
_cell_length_b 14.3257(7)
_cell_length_c 21.7040(3)
_cell_measurement_temperature 293(2)
_cell_volume 2403.4(2)
_computing_structure_refinement 'SHELXL-97 (Sheldrick, 1997)'
_computing_structure_solution 'SHELXS-97 (Sheldrick, 1990)'
_diffrn_ambient_temperature 293(2)
_diffrn_measured_fraction_theta_full 0.999
_diffrn_measured_fraction_theta_max 0.999
_diffrn_radiation_monochromator graphite
_diffrn_radiation_source 'fine-focus sealed tube'
_diffrn_radiation_type MoK\a
_diffrn_radiation_wavelength 0.71073
_diffrn_reflns_av_R_equivalents 0.0484
_diffrn_reflns_av_sigmaI/netI 0.0250
_diffrn_reflns_limit_h_max 9
_diffrn_reflns_limit_h_min -9
_diffrn_reflns_limit_k_max 17
_diffrn_reflns_limit_k_min -17
_diffrn_reflns_limit_l_max 27
_diffrn_reflns_limit_l_min -27
_diffrn_reflns_number 21568
_diffrn_reflns_theta_full 26.50
_diffrn_reflns_theta_max 26.50
_diffrn_reflns_theta_min 3.14
_exptl_absorpt_coefficient_mu 0.404
_exptl_absorpt_correction_T_max 0.9532
_exptl_absorpt_correction_T_min 0.8817
_exptl_absorpt_correction_type empirical
_exptl_absorpt_process_details '(SADABS; Sheldrick, G. M., 1996)'
_exptl_crystal_density_diffrn 1.797
_exptl_crystal_density_method 'not measured'
_exptl_crystal_F_000 1344
_exptl_crystal_size_max 0.32
_exptl_crystal_size_mid 0.18
_exptl_crystal_size_min 0.12
_refine_diff_density_max 0.302
_refine_diff_density_min -0.422
_refine_diff_density_rms 0.074
_refine_ls_extinction_method none
_refine_ls_goodness_of_fit_ref 1.141
_refine_ls_hydrogen_treatment mixed
_refine_ls_matrix_type full
_refine_ls_number_parameters 181
_refine_ls_number_reflns 2485
_refine_ls_number_restraints 0
_refine_ls_restrained_S_all 1.141
_refine_ls_R_factor_all 0.0510
_refine_ls_R_factor_gt 0.0429
_refine_ls_shift/su_max 0.000
_refine_ls_shift/su_mean 0.000
_refine_ls_structure_factor_coef Fsqd
_refine_ls_weighting_details 'calc w=1/[\s^2^(Fo^2^)+(0.0369P)^2^+3.3747P] where P=(Fo^2^+2Fc^2^)/3'
_refine_ls_weighting_scheme calc
_refine_ls_wR_factor_gt 0.0930
_refine_ls_wR_factor_ref 0.0964
_reflns_number_gt 2213
_reflns_number_total 2485
_reflns_threshold_expression >2sigma(I)
_cod_data_source_file c3ce42487a.txt
_cod_data_source_block 1
_cod_depositor_comments
;
The following automatic conversions were performed:

'_symmetry_cell_setting' value 'Orthorhombic' changed to
'orthorhombic' according to
/usr/data/users/saulius/crontab/automatic-downloads/current/RSC/lib/dictionaries/cif_core.dic
dictionary named 'cif_core.dic' version 2.4.2 from 2011-04-26.

Automatic conversion script
Id: cif_fix_values 2281 2013-09-26 08:29:07Z andrius 
;
_cod_original_sg_symbol_H-M Pbca
_cod_database_code 7215055

loop_
_symmetry_equiv_pos_as_xyz
'x, y, z'
'-x+1/2, -y, z+1/2'
'-x, y+1/2, -z+1/2'
'x+1/2, -y+1/2, -z'
'-x, -y, -z'
'x-1/2, y, -z-1/2'
'x, -y-1/2, z-1/2'
'-x-1/2, y-1/2, z'

loop_
_atom_site_label
_atom_site_type_symbol
_atom_site_fract_x
_atom_site_fract_y
_atom_site_fract_z
_atom_site_U_iso_or_equiv
_atom_site_adp_type
_atom_site_occupancy
_atom_site_symmetry_multiplicity
_atom_site_calc_flag
_atom_site_refinement_flags
Be1 Be 0.2376(4) 0.0294(2) -0.01844(13) 0.0123(6) Uani 1 1 d .
P1 P 0.02175(8) 0.07970(4) 0.08432(3) 0.01297(16) Uani 1 1 d .
P2 P 0.43065(8) -0.09004(4) 0.07044(3) 0.01137(16) Uani 1 1 d .
O1 O 0.1367(2) 0.05367(13) 0.13824(7) 0.0215(4) Uani 1 1 d .
O2 O -0.0752(2) 0.17310(12) 0.10081(8) 0.0195(4) Uani 1 1 d .
H2E H -0.0075 0.2170 0.0982 0.029 Uiso 1 1 calc R
O3 O -0.1181(2) 0.00741(12) 0.07458(7) 0.0177(4) Uani 1 1 d .
O4 O 0.1249(2) 0.10004(11) 0.02557(7) 0.0168(4) Uani 1 1 d .
O5 O 0.3087(2) -0.05837(12) 0.02007(7) 0.0176(4) Uani 1 1 d .
O6 O 0.4257(2) -0.01899(12) 0.12505(8) 0.0212(4) Uani 1 1 d .
H6C H 0.3284 0.0034 0.1279 0.032 Uiso 1 1 calc R
O7 O 0.6163(2) -0.09798(11) 0.04801(8) 0.0171(4) Uani 1 1 d .
O8 O 0.3715(2) -0.18539(11) 0.09379(8) 0.0178(4) Uani 1 1 d .
C1 C 0.3763(5) -0.3057(2) -0.26049(12) 0.0373(8) Uani 1 1 d .
H1A H 0.3526 -0.3291 -0.2996 0.045 Uiso 1 1 calc R
C2 C 0.4292(6) -0.2158(2) -0.25379(15) 0.0522(11) Uani 1 1 d .
H2D H 0.4404 -0.1773 -0.2881 0.063 Uiso 1 1 calc R
C3 C 0.4662(5) -0.1822(2) -0.19579(14) 0.0411(8) Uani 1 1 d .
H3A H 0.5023 -0.1206 -0.1910 0.049 Uiso 1 1 calc R
C4 C 0.4503(3) -0.23887(18) -0.14472(11) 0.0202(5) Uani 1 1 d .
C5 C 0.3943(4) -0.32890(19) -0.15405(12) 0.0241(6) Uani 1 1 d .
H5A H 0.3812 -0.3685 -0.1204 0.029 Uiso 1 1 calc R
C6 C 0.4789(4) -0.19864(19) -0.08181(12) 0.0259(6) Uani 1 1 d .
H6A H 0.5401 -0.1399 -0.0862 0.031 Uiso 1 1 calc R
H6B H 0.3670 -0.1850 -0.0636 0.031 Uiso 1 1 calc R
C7 C 0.2948(5) -0.4576(2) -0.21829(14) 0.0388(8) Uani 1 1 d .
H7A H 0.2749 -0.4702 -0.2612 0.058 Uiso 1 1 calc R
H7B H 0.1886 -0.4651 -0.1959 0.058 Uiso 1 1 calc R
H7C H 0.3798 -0.5003 -0.2026 0.058 Uiso 1 1 calc R
N1 N 0.3580(3) -0.36072(16) -0.21097(10) 0.0236(5) Uani 1 1 d .
N2 N 0.5764(3) -0.25826(14) -0.03895(9) 0.0196(5) Uani 1 1 d .
H2A H 0.5871 -0.2293 -0.0029 0.029 Uiso 1 1 calc R
H2B H 0.6808 -0.2697 -0.0544 0.029 Uiso 1 1 calc R
H2C H 0.5201 -0.3119 -0.0336 0.029 Uiso 1 1 calc R

loop_
_atom_site_aniso_label
_atom_site_aniso_U_11
_atom_site_aniso_U_22
_atom_site_aniso_U_33
_atom_site_aniso_U_23
_atom_site_aniso_U_13
_atom_site_aniso_U_12
Be1 0.0103(14) 0.0137(14) 0.0130(14) 0.0011(11) 0.0010(11) -0.0021(12)
P1 0.0124(3) 0.0134(3) 0.0130(3) -0.0024(2) 0.0000(2) 0.0000(2)
P2 0.0116(3) 0.0096(3) 0.0129(3) 0.0011(2) 0.0003(2) -0.0003(2)
O1 0.0188(9) 0.0299(10) 0.0158(9) -0.0047(7) -0.0034(7) 0.0049(8)
O2 0.0166(9) 0.0147(9) 0.0272(9) -0.0039(7) 0.0050(7) -0.0007(7)
O3 0.0217(9) 0.0161(9) 0.0153(8) 0.0016(7) -0.0039(7) -0.0053(7)
O4 0.0173(9) 0.0143(8) 0.0189(9) -0.0013(7) 0.0043(7) 0.0017(7)
O5 0.0197(9) 0.0157(9) 0.0175(8) 0.0024(7) -0.0030(7) 0.0028(7)
O6 0.0186(9) 0.0229(9) 0.0223(9) -0.0079(7) -0.0035(7) 0.0051(8)
O7 0.0125(8) 0.0165(9) 0.0224(9) 0.0011(7) 0.0031(7) -0.0011(7)
O8 0.0168(9) 0.0136(8) 0.0230(9) 0.0058(7) 0.0011(7) -0.0017(7)
C1 0.056(2) 0.0423(18) 0.0138(14) 0.0015(12) -0.0019(13) -0.0044(16)
C2 0.095(3) 0.0418(19) 0.0199(15) 0.0113(14) -0.0022(17) -0.019(2)
C3 0.065(2) 0.0280(16) 0.0302(16) 0.0061(13) -0.0011(16) -0.0140(16)
C4 0.0203(13) 0.0203(13) 0.0201(13) 0.0006(10) -0.0002(10) 0.0026(11)
C5 0.0325(15) 0.0246(14) 0.0153(12) 0.0038(10) 0.0006(11) -0.0003(12)
C6 0.0336(16) 0.0220(13) 0.0222(14) -0.0028(11) -0.0051(12) 0.0080(12)
C7 0.055(2) 0.0305(17) 0.0306(16) -0.0052(13) -0.0053(15) -0.0103(15)
N1 0.0295(12) 0.0231(12) 0.0183(11) -0.0005(9) -0.0005(9) -0.0014(10)
N2 0.0195(11) 0.0212(11) 0.0179(10) -0.0009(9) 0.0008(9) 0.0012(9)

loop_
_atom_type_symbol
_atom_type_description
_atom_type_scat_dispersion_real
_atom_type_scat_dispersion_imag
_atom_type_scat_source
C C 0.0033 0.0016 'International Tables Vol C Tables 4.2.6.8 and 6.1.1.4'
H H 0.0000 0.0000 'International Tables Vol C Tables 4.2.6.8 and 6.1.1.4'
Be Be 0.0005 0.0002 'International Tables Vol C Tables 4.2.6.8 and 6.1.1.4'
N N 0.0061 0.0033 'International Tables Vol C Tables 4.2.6.8 and 6.1.1.4'
O O 0.0106 0.0060 'International Tables Vol C Tables 4.2.6.8 and 6.1.1.4'
P P 0.1023 0.0942 'International Tables Vol C Tables 4.2.6.8 and 6.1.1.4'

loop_
_geom_angle_atom_site_label_1
_geom_angle_atom_site_label_2
_geom_angle_atom_site_label_3
_geom_angle
_geom_angle_site_symmetry_1
_geom_angle_site_symmetry_3
O5 Be1 O3 109.4(2) . 5
O5 Be1 O7 116.1(2) . 5_655
O3 Be1 O7 107.21(18) 5 5_655
O5 Be1 O4 111.17(18) . .
O3 Be1 O4 109.67(19) 5 .
O7 Be1 O4 102.99(19) 5_655 .
O3 P1 O1 111.00(10) . .
O3 P1 O4 112.71(9) . .
O1 P1 O4 112.60(10) . .
O3 P1 O2 105.89(10) . .
O1 P1 O2 108.20(10) . .
O4 P1 O2 105.98(9) . .
O5 P2 O7 112.30(10) . .
O5 P2 O8 108.74(10) . .
O7 P2 O8 108.79(10) . .
O5 P2 O6 109.72(10) . .
O7 P2 O6 108.35(10) . .
O8 P2 O6 108.87(10) . .
P1 O2 H2E 109.5 . .
P1 O3 Be1 137.46(15) . 5
P1 O4 Be1 130.02(15) . .
P2 O5 Be1 145.46(16) . .
P2 O6 H6C 109.5 . .
P2 O7 Be1 137.38(16) . 5_655
N1 C1 C2 120.2(3) . .
N1 C1 H1A 119.9 . .
C2 C1 H1A 119.9 . .
C1 C2 C3 119.5(3) . .
C1 C2 H2D 120.3 . .
C3 C2 H2D 120.3 . .
C2 C3 C4 120.6(3) . .
C2 C3 H3A 119.7 . .
C4 C3 H3A 119.7 . .
C5 C4 C3 117.5(2) . .
C5 C4 C6 122.8(2) . .
C3 C4 C6 119.5(2) . .
N1 C5 C4 121.2(2) . .
N1 C5 H5A 119.4 . .
C4 C5 H5A 119.4 . .
N2 C6 C4 115.4(2) . .
N2 C6 H6A 108.4 . .
C4 C6 H6A 108.4 . .
N2 C6 H6B 108.4 . .
C4 C6 H6B 108.4 . .
H6A C6 H6B 107.5 . .
N1 C7 H7A 109.5 . .
N1 C7 H7B 109.5 . .
H7A C7 H7B 109.5 . .
N1 C7 H7C 109.5 . .
H7A C7 H7C 109.5 . .
H7B C7 H7C 109.5 . .
C1 N1 C5 121.0(2) . .
C1 N1 C7 120.0(2) . .
C5 N1 C7 119.0(2) . .
C6 N2 H2A 109.5 . .
C6 N2 H2B 109.5 . .
H2A N2 H2B 109.5 . .
C6 N2 H2C 109.5 . .
H2A N2 H2C 109.5 . .
H2B N2 H2C 109.5 . .

loop_
_geom_bond_atom_site_label_1
_geom_bond_atom_site_label_2
_geom_bond_distance
_geom_bond_site_symmetry_2
Be1 O5 1.606(3) .
Be1 O3 1.617(3) 5
Be1 O7 1.630(3) 5_655
Be1 O4 1.642(3) .
P1 O3 1.5118(17) .
P1 O1 1.5158(17) .
P1 O4 1.5319(17) .
P1 O2 1.5747(17) .
P2 O5 1.5132(17) .
P2 O7 1.5192(17) .
P2 O8 1.5271(17) .
P2 O6 1.5629(17) .
O2 H2E 0.8200 .
O3 Be1 1.617(3) 5
O6 H6C 0.8200 .
O7 Be1 1.630(3) 5_655
C1 N1 1.341(4) .
C1 C2 1.358(4) .
C1 H1A 0.9300 .
C2 C3 1.378(5) .
C2 H2D 0.9300 .
C3 C4 1.380(4) .
C3 H3A 0.9300 .
C4 C5 1.376(4) .
C4 C6 1.498(3) .
C5 N1 1.346(3) .
C5 H5A 0.9300 .
C6 N2 1.470(3) .
C6 H6A 0.9700 .
C6 H6B 0.9700 .
C7 N1 1.480(4) .
C7 H7A 0.9600 .
C7 H7B 0.9600 .
C7 H7C 0.9600 .
N2 H2A 0.8900 .
N2 H2B 0.8900 .
N2 H2C 0.8900 .

loop_
_geom_hbond_atom_site_label_D
_geom_hbond_atom_site_label_H
_geom_hbond_atom_site_label_A
_geom_hbond_distance_DH
_geom_hbond_distance_HA
_geom_hbond_distance_DA
_geom_hbond_angle_DHA
_geom_hbond_site_symmetry_A
O2 H2E O8 0.82 1.75 2.571(2) 177.1 8_665
O6 H6C O1 0.82 1.66 2.481(2) 175.5 .
N2 H2A O7 0.89 2.19 2.988(3) 148.5 .
N2 H2B O8 0.89 1.82 2.697(3) 167.6 4_545
N2 H2C O4 0.89 2.12 2.916(3) 148.3 8_655
